data_1510963
loop_
_publ_author_name
'Hejna, C.I.'
'Garbauskas, M.F.'
'Kasper, J.S.'
'Slack, G.A.'

_publ_section_title
;
 X-Ray study of transition-metal dopants in beta-boron
;
_journal_name_full 'Journal of Solid State Chemistry'
_journal_page_first 64
_journal_page_last 86
_journal_paper_doi 10.1016/0022-4596(88)90193-4
_journal_volume 76
_journal_year 1988
_chemical_formula_sum 'B310.2 Hf6.22'
_space_group_IT_number 166
_symmetry_space_group_name_Hall '-R 3 2"'
_symmetry_space_group_name_H-M 'R -3 m :H'
_cell_angle_alpha 90
_cell_angle_beta 90
_cell_angle_gamma 120
_cell_formula_units_Z 1
_cell_length_a 10.975
_cell_length_b 10.975
_cell_length_c 24.034
_cell_volume 2507.066
_citation_journal_id_ASTM JSSCBI
_cod_data_source_file boron_497.cif
_cod_data_source_block B310.2Hf6.22
_cod_database_code 1510963

loop_
_symmetry_equiv_pos_as_xyz
x,y,z
-y,x-y,z
-x+y,-x,z
y,x,-z
-x,-x+y,-z
x-y,-y,-z
-x,-y,-z
y,-x+y,-z
x-y,x,-z
-y,-x,z
x,x-y,z
-x+y,y,z
x+2/3,y+1/3,z+1/3
-y+2/3,x-y+1/3,z+1/3
-x+y+2/3,-x+1/3,z+1/3
y+2/3,x+1/3,-z+1/3
-x+2/3,-x+y+1/3,-z+1/3
x-y+2/3,-y+1/3,-z+1/3
-x+2/3,-y+1/3,-z+1/3
y+2/3,-x+y+1/3,-z+1/3
x-y+2/3,x+1/3,-z+1/3
-y+2/3,-x+1/3,z+1/3
x+2/3,x-y+1/3,z+1/3
-x+y+2/3,y+1/3,z+1/3
x+1/3,y+2/3,z+2/3
-y+1/3,x-y+2/3,z+2/3
-x+y+1/3,-x+2/3,z+2/3
y+1/3,x+2/3,-z+2/3
-x+1/3,-x+y+2/3,-z+2/3
x-y+1/3,-y+2/3,-z+2/3
-x+1/3,-y+2/3,-z+2/3
y+1/3,-x+y+2/3,-z+2/3
x-y+1/3,x+2/3,-z+2/3
-y+1/3,-x+2/3,z+2/3
x+1/3,x-y+2/3,z+2/3
-x+y+1/3,y+2/3,z+2/3

loop_
_atom_site_label
_atom_site_type_symbol
_atom_site_fract_x
_atom_site_fract_y
_atom_site_fract_z
_atom_site_occupancy
_atom_site_U_iso_or_equiv
B8 B 0.1705 0.341 0.028 1 0.0
B3 B 0.2614 0.2175 0.4197 1 0.0
B6 B 0.0865 0.173 0.0132 1 0.0
Hf3 Hf 0 0 0.2336 0.098 0.0
B5 B 0.0545 0.109 0.9437 1 0.0
Hf1 Hf 0 0 0.1349 0.005 0.0
B16 B 0.0551 0.1102 0.1169 0.081 0.0
B1 B 0.173 0.1741 0.1767 1 0.0
B4 B 0.2349 0.2516 0.3469 1 0.0
B13 B 0.0583 0.1166 0.5536 0.655 0.0
Hf2 Hf 0.1327 0.2654 0.4905 0.311 0.0
B2 B 0.3191 0.2957 0.1294 1 0.0
B15 B 0 0 0.5 1 0.0
B9 B 0.1287 0.2574 0.7666 1 0.0
B7 B 0.1098 0.2196 0.886 1 0.0
B10 B 0.102 0.204 0.6985 1 0.0
B12 B 0.0897 0.1794 0.399 1 0.0
B11 B 0.0564 0.1128 0.3266 1 0.0
B14 B 0 0 0.3855 1 0.0
